data_7033668
loop_
_publ_author_name
'Kumar, Pawan'
'Kashid, Vitthalrao S.'
'Reddi, Yernaidu'
'Mague, Joel T.'
'Sunoj, Raghavan B.'
'Balakrishna, Maravanji S.'

_publ_section_title
;
 A phosphomide based PNP ligand, 2,6-{Ph2PC(O)}2(C5H3N), showing PP, PNP
 and PNO coordination modes.
;
_journal_issue 9
_journal_name_full 'Dalton transactions (Cambridge, England : 2003)'
_journal_page_first 4167
_journal_page_last 4179
_journal_paper_doi 10.1039/c4dt03960b
_journal_volume 44
_journal_year 2015
_chemical_formula_moiety 'C31 H23 Cl N O2 P2 Rh'
_chemical_formula_sum 'C31 H23 Cl N O2 P2 Rh'
_chemical_formula_weight 641.80
_chemical_name_systematic
;
 ?
;
_space_group_crystal_system monoclinic
_space_group_IT_number 14
_space_group_name_Hall '-P 2ybc'
_space_group_name_H-M_alt 'P 1 21/c 1'
_symmetry_space_group_name_Hall '-P 2ybc'
_symmetry_space_group_name_H-M 'P 1 21/c 1'
_atom_sites_solution_hydrogens geom
_atom_sites_solution_primary heavy
_atom_sites_solution_secondary difmap
_audit_creation_method SHELXL-2014
_audit_update_record
;
2014-12-08 deposited with the CCDC.
2015-01-15 downloaded from the CCDC.
;
_cell_angle_alpha 90
_cell_angle_beta 101.663(3)
_cell_angle_gamma 90
_cell_formula_units_Z 4
_cell_length_a 11.894(3)
_cell_length_b 14.148(3)
_cell_length_c 15.675(4)
_cell_measurement_reflns_used 9709
_cell_measurement_temperature 100(2)
_cell_measurement_theta_max 29.12
_cell_measurement_theta_min 2.88
_cell_volume 2583.3(11)
_computing_cell_refinement 'Bruker SAINT (Bruker-AXS, 2009)'
_computing_data_collection 'Bruker APEX2 (Bruker-AXS, 2010)'
_computing_data_reduction 'Bruker SAINT (Bruker-AXS, 2009)'
_computing_molecular_graphics 'Bruker SHELXTL (Bruker-AXS, 2008)'
_computing_publication_material 'Bruker SHELXTL (Bruker-AXS, 2008)'
_computing_structure_refinement 'SHELXL-2014 (Sheldrick, 2008)'
_computing_structure_solution 'SHELXS (Sheldrick, 2008)'
_diffrn_ambient_temperature 100(2)
_diffrn_detector_area_resol_mean 8.3660
_diffrn_measured_fraction_theta_full 0.996
_diffrn_measured_fraction_theta_max 0.970
_diffrn_measurement_device_type 'Bruker Smart APEX CCD'
_diffrn_measurement_method '\f and \w scans'
_diffrn_radiation_monochromator graphite
_diffrn_radiation_source 'fine-focus sealed tube'
_diffrn_radiation_type MoK\a
_diffrn_radiation_wavelength 0.71073
_diffrn_reflns_av_R_equivalents 0.0492
_diffrn_reflns_av_unetI/netI 0.0290
_diffrn_reflns_Laue_measured_fraction_full 0.996
_diffrn_reflns_Laue_measured_fraction_max 0.970
_diffrn_reflns_limit_h_max 16
_diffrn_reflns_limit_h_min -16
_diffrn_reflns_limit_k_max 19
_diffrn_reflns_limit_k_min -19
_diffrn_reflns_limit_l_max 21
_diffrn_reflns_limit_l_min -21
_diffrn_reflns_number 44962
_diffrn_reflns_point_group_measured_fraction_full 0.996
_diffrn_reflns_point_group_measured_fraction_max 0.970
_diffrn_reflns_theta_full 28.500
_diffrn_reflns_theta_max 29.143
_diffrn_reflns_theta_min 1.957
_exptl_absorpt_coefficient_mu 0.920
_exptl_absorpt_correction_T_max 0.8302
_exptl_absorpt_correction_T_min 0.7096
_exptl_absorpt_correction_type numerical
_exptl_absorpt_process_details 'SADABS (Sheldrick, 2009)'
_exptl_crystal_colour red
_exptl_crystal_density_diffrn 1.650
_exptl_crystal_density_method 'not measured'
_exptl_crystal_description block
_exptl_crystal_F_000 1296
_exptl_crystal_size_max 0.260
_exptl_crystal_size_mid 0.240
_exptl_crystal_size_min 0.210
_exptl_transmission_factor_max 0.797
_exptl_transmission_factor_min 0.681
_refine_diff_density_max 1.266
_refine_diff_density_min -0.338
_refine_diff_density_rms 0.080
_refine_ls_extinction_method none
_refine_ls_goodness_of_fit_ref 1.038
_refine_ls_hydrogen_treatment constr
_refine_ls_matrix_type full
_refine_ls_number_parameters 343
_refine_ls_number_reflns 6752
_refine_ls_number_restraints 0
_refine_ls_restrained_S_all 1.038
_refine_ls_R_factor_all 0.0286
_refine_ls_R_factor_gt 0.0260
_refine_ls_shift/su_max 0.002
_refine_ls_shift/su_mean 0.000
_refine_ls_structure_factor_coef Fsqd
_refine_ls_weighting_details 'w=1/[\s^2^(Fo^2^)+(0.0306P)^2^+1.9587P] where P=(Fo^2^+2Fc^2^)/3'
_refine_ls_weighting_scheme calc
_refine_ls_wR_factor_gt 0.0648
_refine_ls_wR_factor_ref 0.0666
_reflns_Friedel_coverage 0.000
_reflns_number_gt 6253
_reflns_number_total 6752
_reflns_threshold_expression 'I > 2\s(I)'
_cod_data_source_file c4dt03960b2.cif
_cod_data_source_block MSB604_0m
_cod_depositor_comments 'Adding full bibliography for 7033665--7033668.cif.'
_cod_original_cell_volume 2583.4(10)
_cod_database_code 7033668
_shelx_space_group_comment
;
The symmetry employed for this shelxl refinement is uniquely defined
by the following loop, which should always be used as a source of
symmetry information in preference to the above space-group names.
They are only intended as comments.
;
_shelx_estimated_absorpt_t_min 0.796
_shelx_estimated_absorpt_t_max 0.830
_shelxl_version_number 2014-3

loop_
_space_group_symop_operation_xyz
'x, y, z'
'-x, y+1/2, -z+1/2'
'-x, -y, -z'
'x, -y-1/2, z-1/2'

loop_
_atom_site_label
_atom_site_type_symbol
_atom_site_fract_x
_atom_site_fract_y
_atom_site_fract_z
_atom_site_U_iso_or_equiv
_atom_site_adp_type
_atom_site_occupancy
_atom_site_site_symmetry_order
_atom_site_calc_flag
_atom_site_refinement_flags_posn
_atom_site_refinement_flags_adp
Rh1 Rh 0.85802(2) 0.87800(2) 0.36355(2) 0.01163(5) Uani 1 1 d . .
Cl1 Cl 0.81775(4) 0.71994(3) 0.32544(3) 0.02053(9) Uani 1 1 d . .
P1 P 0.68730(4) 0.90667(3) 0.39966(3) 0.01296(8) Uani 1 1 d . .
P2 P 0.99170(4) 0.90005(3) 0.28138(3) 0.01352(8) Uani 1 1 d . .
O1 O 0.67087(12) 1.04485(9) 0.52076(9) 0.0246(3) Uani 1 1 d . .
O2 O 1.15379(11) 1.04007(10) 0.32678(9) 0.0248(3) Uani 1 1 d . .
N1 N 0.89520(12) 1.01333(10) 0.40406(9) 0.0137(3) Uani 1 1 d . .
C1 C 0.58389(14) 0.95934(11) 0.31032(10) 0.0148(3) Uani 1 1 d . .
C2 C 0.60883(15) 0.96118(12) 0.22711(11) 0.0174(3) Uani 1 1 d . .
H2 H 0.6753 0.9301 0.2162 0.021 Uiso 1 1 calc R U
C3 C 0.53576(16) 1.00877(13) 0.15994(11) 0.0215(4) Uani 1 1 d . .
H3 H 0.5523 1.0101 0.1032 0.026 Uiso 1 1 calc R U
C4 C 0.43866(15) 1.05424(13) 0.17630(12) 0.0208(4) Uani 1 1 d . .
H4 H 0.3900 1.0879 0.1309 0.025 Uiso 1 1 calc R U
C5 C 0.41250(15) 1.05079(13) 0.25830(12) 0.0209(4) Uani 1 1 d . .
H5 H 0.3451 1.0808 0.2686 0.025 Uiso 1 1 calc R U
C6 C 0.48459(15) 1.00348(13) 0.32571(12) 0.0197(3) Uani 1 1 d . .
H6 H 0.4665 1.0011 0.3820 0.024 Uiso 1 1 calc R U
C7 C 0.60209(14) 0.83499(11) 0.45864(11) 0.0149(3) Uani 1 1 d . .
C8 C 0.63541(15) 0.82288(12) 0.54857(11) 0.0186(3) Uani 1 1 d . .
H8 H 0.6994 0.8567 0.5802 0.022 Uiso 1 1 calc R U
C9 C 0.57502(17) 0.76139(13) 0.59183(12) 0.0236(4) Uani 1 1 d . .
H9 H 0.5975 0.7534 0.6531 0.028 Uiso 1 1 calc R U
C10 C 0.48147(18) 0.71153(13) 0.54532(13) 0.0257(4) Uani 1 1 d . .
H10 H 0.4409 0.6687 0.5747 0.031 Uiso 1 1 calc R U
C11 C 0.44748(17) 0.72425(14) 0.45632(13) 0.0255(4) Uani 1 1 d . .
H11 H 0.3828 0.6910 0.4249 0.031 Uiso 1 1 calc R U
C12 C 0.50757(16) 0.78540(13) 0.41279(12) 0.0212(3) Uani 1 1 d . .
H12 H 0.4843 0.7936 0.3516 0.025 Uiso 1 1 calc R U
C13 C 0.72444(15) 1.01449(12) 0.46886(11) 0.0163(3) Uani 1 1 d . .
C14 C 0.83160(14) 1.06103(12) 0.45375(10) 0.0158(3) Uani 1 1 d . .
C15 C 0.86206(16) 1.14921(12) 0.49000(11) 0.0205(3) Uani 1 1 d . .
H15 H 0.8147 1.1798 0.5237 0.025 Uiso 1 1 calc R U
C16 C 0.96174(17) 1.19251(13) 0.47693(12) 0.0233(4) Uani 1 1 d . .
H16 H 0.9861 1.2513 0.5037 0.028 Uiso 1 1 calc R U
C17 C 1.02455(15) 1.14751(13) 0.42367(12) 0.0204(3) Uani 1 1 d . .
H17 H 1.0911 1.1769 0.4110 0.024 Uiso 1 1 calc R U
C18 C 0.99033(14) 1.05936(11) 0.38862(10) 0.0147(3) Uani 1 1 d . .
C19 C 1.05989(14) 1.01103(12) 0.33259(10) 0.0162(3) Uani 1 1 d . .
C20 C 0.92567(14) 0.93762(12) 0.17122(10) 0.0153(3) Uani 1 1 d . .
C21 C 0.83841(16) 0.88008(12) 0.12510(11) 0.0182(3) Uani 1 1 d . .
H21 H 0.8160 0.8248 0.1517 0.022 Uiso 1 1 calc R U
C22 C 0.78436(17) 0.90345(14) 0.04047(12) 0.0247(4) Uani 1 1 d . .
H22 H 0.7264 0.8635 0.0088 0.030 Uiso 1 1 calc R U
C23 C 0.8156(2) 0.98539(16) 0.00254(13) 0.0336(5) Uani 1 1 d . .
H23 H 0.7771 1.0029 -0.0544 0.040 Uiso 1 1 calc R U
C24 C 0.9028(2) 1.04163(15) 0.04782(14) 0.0339(5) Uani 1 1 d . .
H24 H 0.9244 1.0972 0.0212 0.041 Uiso 1 1 calc R U
C25 C 0.95928(17) 1.01799(13) 0.13169(12) 0.0235(4) Uani 1 1 d . .
H25 H 1.0202 1.0563 0.1617 0.028 Uiso 1 1 calc R U
C26 C 1.11208(14) 0.82880(13) 0.26339(11) 0.0181(3) Uani 1 1 d . .
C27 C 1.11726(15) 0.73455(13) 0.28860(12) 0.0195(3) Uani 1 1 d . .
H27 H 1.0612 0.7095 0.3177 0.023 Uiso 1 1 calc R U
C28 C 1.20528(16) 0.67653(14) 0.27109(13) 0.0239(4) Uani 1 1 d . .
H28 H 1.2082 0.6118 0.2876 0.029 Uiso 1 1 calc R U
C29 C 1.28798(16) 0.71326(15) 0.22980(13) 0.0259(4) Uani 1 1 d . .
H29 H 1.3474 0.6738 0.2176 0.031 Uiso 1 1 calc R U
C30 C 1.28396(17) 0.80794(16) 0.20616(14) 0.0294(4) Uani 1 1 d . .
H30 H 1.3419 0.8334 0.1791 0.035 Uiso 1 1 calc R U
C31 C 1.19604(17) 0.86576(15) 0.22179(14) 0.0266(4) Uani 1 1 d . .
H31 H 1.1929 0.9302 0.2043 0.032 Uiso 1 1 calc R U

loop_
_atom_site_aniso_label
_atom_site_aniso_U_11
_atom_site_aniso_U_22
_atom_site_aniso_U_33
_atom_site_aniso_U_23
_atom_site_aniso_U_13
_atom_site_aniso_U_12
Rh1 0.01097(7) 0.01079(7) 0.01348(7) -0.00081(4) 0.00333(5) -0.00003(4)
Cl1 0.01923(19) 0.01307(18) 0.0300(2) -0.00469(15) 0.00659(16) -0.00258(14)
P1 0.01254(18) 0.01339(19) 0.01371(18) 0.00006(14) 0.00443(15) 0.00087(15)
P2 0.01184(18) 0.01434(19) 0.01495(19) -0.00121(15) 0.00405(15) -0.00048(15)
O1 0.0307(7) 0.0225(7) 0.0249(6) -0.0048(5) 0.0158(6) 0.0002(5)
O2 0.0181(6) 0.0283(7) 0.0293(7) -0.0055(6) 0.0081(5) -0.0086(5)
N1 0.0151(6) 0.0131(6) 0.0125(6) 0.0002(5) 0.0019(5) 0.0006(5)
C1 0.0138(7) 0.0136(7) 0.0167(7) 0.0010(6) 0.0022(6) -0.0004(6)
C2 0.0162(7) 0.0185(8) 0.0177(7) -0.0012(6) 0.0035(6) 0.0003(6)
C3 0.0237(9) 0.0244(9) 0.0157(8) 0.0004(7) 0.0026(7) -0.0008(7)
C4 0.0184(8) 0.0185(8) 0.0223(8) 0.0020(6) -0.0032(7) -0.0019(6)
C5 0.0139(7) 0.0195(8) 0.0293(9) 0.0029(7) 0.0040(7) 0.0034(6)
C6 0.0184(8) 0.0211(8) 0.0213(8) 0.0042(7) 0.0081(7) 0.0034(7)
C7 0.0155(7) 0.0133(7) 0.0176(7) 0.0012(6) 0.0075(6) 0.0016(6)
C8 0.0194(8) 0.0183(8) 0.0187(8) -0.0008(6) 0.0054(6) 0.0017(6)
C9 0.0310(10) 0.0228(9) 0.0195(8) 0.0032(7) 0.0115(7) 0.0019(7)
C10 0.0312(10) 0.0204(9) 0.0312(10) 0.0024(7) 0.0198(8) -0.0015(7)
C11 0.0231(9) 0.0233(9) 0.0317(10) -0.0026(7) 0.0095(8) -0.0059(7)
C12 0.0212(8) 0.0218(9) 0.0209(8) 0.0003(7) 0.0045(7) -0.0028(7)
C13 0.0186(8) 0.0151(8) 0.0156(7) 0.0007(6) 0.0043(6) 0.0018(6)
C14 0.0177(8) 0.0156(8) 0.0137(7) 0.0000(6) 0.0024(6) 0.0015(6)
C15 0.0270(9) 0.0157(8) 0.0188(8) -0.0037(6) 0.0044(7) 0.0028(7)
C16 0.0276(9) 0.0147(8) 0.0261(9) -0.0047(7) 0.0021(7) -0.0019(7)
C17 0.0197(8) 0.0158(8) 0.0241(8) -0.0002(7) 0.0008(7) -0.0042(6)
C18 0.0149(7) 0.0135(7) 0.0146(7) 0.0010(6) 0.0002(6) 0.0002(6)
C19 0.0157(7) 0.0172(8) 0.0149(7) 0.0003(6) 0.0014(6) -0.0018(6)
C20 0.0154(7) 0.0169(8) 0.0142(7) -0.0010(6) 0.0043(6) 0.0014(6)
C21 0.0206(8) 0.0180(8) 0.0166(8) -0.0008(6) 0.0046(7) -0.0019(6)
C22 0.0264(9) 0.0287(10) 0.0175(8) 0.0003(7) 0.0009(7) -0.0085(8)
C23 0.0401(12) 0.0385(12) 0.0183(9) 0.0089(8) -0.0032(8) -0.0134(9)
C24 0.0438(12) 0.0280(10) 0.0271(10) 0.0093(8) 0.0003(9) -0.0133(9)
C25 0.0264(9) 0.0202(9) 0.0233(9) 0.0002(7) 0.0039(7) -0.0064(7)
C26 0.0133(7) 0.0216(8) 0.0199(8) -0.0032(6) 0.0041(6) 0.0016(6)
C27 0.0153(8) 0.0208(8) 0.0223(8) -0.0038(7) 0.0038(6) 0.0000(6)
C28 0.0188(8) 0.0221(9) 0.0293(9) -0.0046(7) 0.0014(7) 0.0037(7)
C29 0.0176(8) 0.0316(10) 0.0286(9) -0.0083(8) 0.0054(7) 0.0067(7)
C30 0.0224(9) 0.0367(11) 0.0339(10) 0.0003(9) 0.0169(8) 0.0033(8)
C31 0.0254(9) 0.0263(10) 0.0319(10) 0.0037(8) 0.0148(8) 0.0031(8)

loop_
_atom_type_symbol
_atom_type_description
_atom_type_scat_dispersion_real
_atom_type_scat_dispersion_imag
_atom_type_scat_source
C C 0.0033 0.0016 'International Tables Vol C Tables 4.2.6.8 and 6.1.1.4'
H H 0.0000 0.0000 'International Tables Vol C Tables 4.2.6.8 and 6.1.1.4'
N N 0.0061 0.0033 'International Tables Vol C Tables 4.2.6.8 and 6.1.1.4'
O O 0.0106 0.0060 'International Tables Vol C Tables 4.2.6.8 and 6.1.1.4'
Cl Cl 0.1484 0.1585 'International Tables Vol C Tables 4.2.6.8 and 6.1.1.4'
Rh Rh -1.1178 0.9187 'International Tables Vol C Tables 4.2.6.8 and 6.1.1.4'
P P 0.1023 0.0942 'International Tables Vol C Tables 4.2.6.8 and 6.1.1.4'

loop_
_geom_angle_atom_site_label_1
_geom_angle_atom_site_label_2
_geom_angle_atom_site_label_3
_geom_angle
N1 Rh1 P1 84.39(4)
N1 Rh1 P2 85.10(4)
P1 Rh1 P2 153.105(17)
N1 Rh1 Cl1 176.71(4)
P1 Rh1 Cl1 95.041(17)
P2 Rh1 Cl1 96.760(17)
C7 P1 C1 105.07(8)
C7 P1 C13 104.53(8)
C1 P1 C13 98.94(8)
C7 P1 Rh1 130.73(6)
C1 P1 Rh1 112.49(6)
C13 P1 Rh1 99.98(6)
C26 P2 C20 102.49(8)
C26 P2 C19 104.18(8)
C20 P2 C19 103.15(8)
C26 P2 Rh1 132.69(6)
C20 P2 Rh1 111.19(6)
C19 P2 Rh1 99.50(6)
C14 N1 C18 115.97(14)
C14 N1 Rh1 122.06(11)
C18 N1 Rh1 121.80(11)
C2 C1 C6 119.95(15)
C2 C1 P1 119.15(12)
C6 C1 P1 120.73(13)
C1 C2 C3 119.78(16)
C1 C2 H2 120.1
C3 C2 H2 120.1
C4 C3 C2 119.87(17)
C4 C3 H3 120.1
C2 C3 H3 120.1
C5 C4 C3 120.42(16)
C5 C4 H4 119.8
C3 C4 H4 119.8
C4 C5 C6 120.21(16)
C4 C5 H5 119.9
C6 C5 H5 119.9
C5 C6 C1 119.74(16)
C5 C6 H6 120.1
C1 C6 H6 120.1
C12 C7 C8 119.57(16)
C12 C7 P1 119.59(13)
C8 C7 P1 120.64(13)
C9 C8 C7 120.04(17)
C9 C8 H8 120.0
C7 C8 H8 120.0
C8 C9 C10 119.93(17)
C8 C9 H9 120.0
C10 C9 H9 120.0
C11 C10 C9 120.12(17)
C11 C10 H10 119.9
C9 C10 H10 119.9
C10 C11 C12 120.19(18)
C10 C11 H11 119.9
C12 C11 H11 119.9
C11 C12 C7 120.14(17)
C11 C12 H12 119.9
C7 C12 H12 119.9
O1 C13 C14 122.15(16)
O1 C13 P1 125.77(14)
C14 C13 P1 112.07(12)
N1 C14 C15 123.21(16)
N1 C14 C13 117.39(14)
C15 C14 C13 119.41(15)
C16 C15 C14 119.79(17)
C16 C15 H15 120.1
C14 C15 H15 120.1
C17 C16 C15 117.93(16)
C17 C16 H16 121.0
C15 C16 H16 121.0
C16 C17 C18 120.06(17)
C16 C17 H17 120.0
C18 C17 H17 120.0
N1 C18 C17 122.91(16)
N1 C18 C19 117.62(14)
C17 C18 C19 119.46(15)
O2 C19 C18 121.31(15)
O2 C19 P2 125.36(14)
C18 C19 P2 113.19(12)
C25 C20 C21 119.66(16)
C25 C20 P2 123.49(13)
C21 C20 P2 116.84(13)
C22 C21 C20 120.36(16)
C22 C21 H21 119.8
C20 C21 H21 119.8
C23 C22 C21 119.66(17)
C23 C22 H22 120.2
C21 C22 H22 120.2
C24 C23 C22 119.90(18)
C24 C23 H23 120.1
C22 C23 H23 120.1
C23 C24 C25 121.01(19)
C23 C24 H24 119.5
C25 C24 H24 119.5
C24 C25 C20 119.34(17)
C24 C25 H25 120.3
C20 C25 H25 120.3
C27 C26 C31 119.78(17)
C27 C26 P2 118.62(13)
C31 C26 P2 121.55(14)
C26 C27 C28 119.94(17)
C26 C27 H27 120.0
C28 C27 H27 120.0
C29 C28 C27 120.12(18)
C29 C28 H28 119.9
C27 C28 H28 119.9
C28 C29 C30 119.88(17)
C28 C29 H29 120.1
C30 C29 H29 120.1
C29 C30 C31 120.54(19)
C29 C30 H30 119.7
C31 C30 H30 119.7
C30 C31 C26 119.74(19)
C30 C31 H31 120.1
C26 C31 H31 120.1

loop_
_geom_bond_atom_site_label_1
_geom_bond_atom_site_label_2
_geom_bond_distance
Rh1 N1 2.0375(14)
Rh1 P1 2.2523(6)
Rh1 P2 2.2611(6)
Rh1 Cl1 2.3390(6)
P1 C7 1.8137(17)
P1 C1 1.8257(17)
P1 C13 1.8722(18)
P2 C26 1.8192(18)
P2 C20 1.8256(17)
P2 C19 1.8720(17)
O1 C13 1.209(2)
O2 C19 1.211(2)
N1 C14 1.368(2)
N1 C18 1.369(2)
C1 C2 1.395(2)
C1 C6 1.399(2)
C2 C3 1.396(2)
C2 H2 0.9500
C3 C4 1.390(3)
C3 H3 0.9500
C4 C5 1.383(3)
C4 H4 0.9500
C5 C6 1.391(2)
C5 H5 0.9500
C6 H6 0.9500
C7 C12 1.395(2)
C7 C8 1.396(2)
C8 C9 1.389(3)
C8 H8 0.9500
C9 C10 1.393(3)
C9 H9 0.9500
C10 C11 1.383(3)
C10 H10 0.9500
C11 C12 1.386(3)
C11 H11 0.9500
C12 H12 0.9500
C13 C14 1.495(2)
C14 C15 1.388(2)
C15 C16 1.386(3)
C15 H15 0.9500
C16 C17 1.383(3)
C16 H16 0.9500
C17 C18 1.390(2)
C17 H17 0.9500
C18 C19 1.489(2)
C20 C25 1.392(2)
C20 C21 1.400(2)
C21 C22 1.392(2)
C21 H21 0.9500
C22 C23 1.387(3)
C22 H22 0.9500
C23 C24 1.384(3)
C23 H23 0.9500
C24 C25 1.391(3)
C24 H24 0.9500
C25 H25 0.9500
C26 C27 1.389(3)
C26 C31 1.400(3)
C27 C28 1.401(2)
C27 H27 0.9500
C28 C29 1.383(3)
C28 H28 0.9500
C29 C30 1.388(3)
C29 H29 0.9500
C30 C31 1.388(3)
C30 H30 0.9500
C31 H31 0.9500
